data_2243195
loop_
_publ_author_name
'Penner, Samuel C.'
'Kalvandi, Maryam'
'Ritch, Jamie S.'

_publ_section_title
;
 A structural study of 2,4-dimethylaniline derivatives
;
_journal_issue 9
_journal_name_full 'Acta Crystallographica Section E'
_journal_page_first 1276
_journal_page_last 1280
_journal_paper_doi 10.1107/S2056989018011404
_journal_volume 74
_journal_year 2018
_chemical_formula_iupac 'C20 H26 N2'
_chemical_formula_moiety 'C20 H26 N2'
_chemical_formula_sum 'C20 H26 N2'
_chemical_formula_weight 294.43
_chemical_name_systematic
;
1,4-Bis(2,4-dimethylphenyl)piperazine
;
_space_group_crystal_system monoclinic
_space_group_IT_number 4
_space_group_name_Hall 'P 2yb'
_space_group_name_H-M_alt 'P 1 21 1'
_atom_sites_solution_hydrogens geom
_atom_sites_solution_primary dual
_audit_creation_method
;
Olex2 1.2
(compiled 2017.08.10 svn.r3458 for OlexSys, GUI svn.r5381)
;
_cell_angle_alpha 90
_cell_angle_beta 96.968(2)
_cell_angle_gamma 90
_cell_formula_units_Z 2
_cell_length_a 7.6563(2)
_cell_length_b 13.2685(4)
_cell_length_c 8.3688(2)
_cell_measurement_reflns_used 4924
_cell_measurement_temperature 150(2)
_cell_measurement_theta_max 31.63
_cell_measurement_theta_min 2.45
_cell_volume 843.89(4)
_computing_cell_refinement
;
SAINT (Bruker, 2015)
;
_computing_data_collection
;
APEX2 (Bruker, 2015)
;
_computing_data_reduction
;
SAINT (Bruker, 2015)
;
_computing_molecular_graphics
;
<i>OLEX2</i> (Dolomanov <i>et al.</i>,  2009)
;
_computing_publication_material
;
<i>OLEX2</i> (Dolomanov <i>et al.</i>,  2009)
;
_computing_structure_refinement
;
ShelXL (Sheldrick, 2015b)
;
_computing_structure_solution
;
ShelXT (Sheldrick, 2015a)
;
_diffrn_ambient_temperature 150.0
_diffrn_measured_fraction_theta_full 0.999
_diffrn_measured_fraction_theta_max 0.999
_diffrn_measurement_device_type 'Bruker APEXII CCD'
_diffrn_measurement_method '\f and \w scans'
_diffrn_radiation_type MoK\a
_diffrn_radiation_wavelength 0.71073
_diffrn_reflns_av_R_equivalents 0.0735
_diffrn_reflns_limit_h_max 9
_diffrn_reflns_limit_h_min -9
_diffrn_reflns_limit_k_max 16
_diffrn_reflns_limit_k_min -16
_diffrn_reflns_limit_l_max 10
_diffrn_reflns_limit_l_min -10
_diffrn_reflns_number 13424
_diffrn_reflns_theta_full 25.242
_diffrn_reflns_theta_max 26.365
_diffrn_reflns_theta_min 2.893
_diffrn_standards_number 0
_exptl_absorpt_coefficient_mu 0.068
_exptl_absorpt_correction_T_max 0.9541
_exptl_absorpt_correction_T_min 0.8937
_exptl_absorpt_correction_type numerical
_exptl_absorpt_process_details
;
(SADABS; Bruker, 2015)
;
_exptl_crystal_colour 'clear colourless'
_exptl_crystal_density_diffrn 1.159
_exptl_crystal_description block
_exptl_crystal_F_000 320
_exptl_crystal_size_max 0.278
_exptl_crystal_size_mid 0.148
_exptl_crystal_size_min 0.08
_refine_diff_density_max 0.197
_refine_diff_density_min -0.188
_refine_ls_extinction_method none
_refine_ls_goodness_of_fit_ref 1.046
_refine_ls_hydrogen_treatment constr
_refine_ls_matrix_type full
_refine_ls_number_parameters 203
_refine_ls_number_reflns 3289
_refine_ls_number_restraints 1
_refine_ls_restrained_S_all 1.046
_refine_ls_R_factor_all 0.0620
_refine_ls_R_factor_gt 0.0396
_refine_ls_shift/su_max 0.001
_refine_ls_shift/su_mean 0.000
_refine_ls_structure_factor_coef Fsqd
_refine_ls_weighting_details 'w=1/[\s^2^(Fo^2^)+(0.0509P)^2^] where P=(Fo^2^+2Fc^2^)/3'
_refine_ls_weighting_scheme calc
_refine_ls_wR_factor_gt 0.0894
_refine_ls_wR_factor_ref 0.0954
_reflns_number_gt 2588
_reflns_number_total 3289
_reflns_threshold_expression 'I > 2\s(I)'
_cod_data_source_file lh5879sup1.cif
_cod_data_source_block 2
_cod_original_sg_symbol_H-M 'P 21'
_cod_database_code 2243195
_shelx_space_group_comment
;
The symmetry employed for this shelxl refinement is uniquely defined
by the following loop, which should always be used as a source of
symmetry information in preference to the above space-group names.
They are only intended as comments.
;

loop_
_space_group_symop_operation_xyz
'x, y, z'
'-x, y+1/2, -z'

loop_
_atom_site_type_symbol
_atom_site_label
_atom_site_fract_x
_atom_site_fract_y
_atom_site_fract_z
_atom_site_U_iso_or_equiv
_atom_site_adp_type
_atom_site_calc_flag
_atom_site_occupancy
N N1 0.8569(2) 0.56722(15) 0.4969(3) 0.0224(5) Uani d 1
N N2 0.6207(2) 0.45272(16) 0.6642(3) 0.0220(5) Uani d 1
C C1 0.9201(3) 0.4876(2) 0.6112(3) 0.0246(6) Uani d 1
H H1A 1.040068 0.504463 0.662098 0.029 Uiso calc 1
H H1B 0.926270 0.423048 0.552878 0.029 Uiso calc 1
C C2 0.7987(3) 0.4762(2) 0.7399(3) 0.0259(6) Uani d 1
H H2A 0.841706 0.421380 0.814845 0.031 Uiso calc 1
H H2B 0.797117 0.539467 0.802411 0.031 Uiso calc 1
C C3 0.6774(3) 0.5442(2) 0.4243(3) 0.0258(6) Uani d 1
H H3A 0.676846 0.480219 0.363429 0.031 Uiso calc 1
H H3B 0.634424 0.598445 0.348234 0.031 Uiso calc 1
C C4 0.5577(3) 0.5352(2) 0.5544(4) 0.0268(6) Uani d 1
H H4A 0.557386 0.599282 0.614919 0.032 Uiso calc 1
H H4B 0.435857 0.521120 0.505348 0.032 Uiso calc 1
C C5 0.4986(3) 0.41979(19) 0.7690(3) 0.0222(6) Uani d 1
C C6 0.3523(3) 0.3616(2) 0.7052(3) 0.0209(6) Uani d 1
C C7 0.2394(3) 0.3254(2) 0.8102(3) 0.0234(6) Uani d 1
H H7 0.140547 0.286476 0.767276 0.028 Uiso calc 1
C C8 0.2643(3) 0.3435(2) 0.9749(3) 0.0252(6) Uani d 1
C C9 0.4095(3) 0.4009(2) 1.0347(4) 0.0302(7) Uani d 1
H H9 0.430569 0.414541 1.146814 0.036 Uiso calc 1
C C10 0.5236(3) 0.4385(2) 0.9336(3) 0.0275(6) Uani d 1
H H10 0.621291 0.478073 0.977545 0.033 Uiso calc 1
C C11 0.3192(3) 0.3355(2) 0.5289(3) 0.0264(6) Uani d 1
H H11A 0.254747 0.271661 0.515405 0.040 Uiso calc 1
H H11B 0.431892 0.328848 0.485378 0.040 Uiso calc 1
H H11C 0.249530 0.389040 0.471108 0.040 Uiso calc 1
C C12 0.1416(4) 0.3004(2) 1.0852(4) 0.0350(7) Uani d 1
H H12A 0.024784 0.290661 1.025118 0.052 Uiso calc 1
H H12B 0.132978 0.346997 1.174735 0.052 Uiso calc 1
H H12C 0.187303 0.235416 1.127501 0.052 Uiso calc 1
C C13 0.9794(3) 0.59108(19) 0.3864(3) 0.0212(6) Uani d 1
C C14 1.1194(3) 0.65758(19) 0.4351(3) 0.0216(6) Uani d 1
C C15 1.2329(3) 0.6837(2) 0.3236(3) 0.0231(6) Uani d 1
H H15 1.325513 0.729848 0.355421 0.028 Uiso calc 1
C C16 1.2165(3) 0.64531(19) 0.1680(4) 0.0251(6) Uani d 1
C C17 1.0792(3) 0.5787(2) 0.1236(3) 0.0275(6) Uani d 1
H H17 1.065047 0.550702 0.018299 0.033 Uiso calc 1
C C18 0.9624(3) 0.5526(2) 0.2311(3) 0.0274(6) Uani d 1
H H18 0.868867 0.507338 0.197703 0.033 Uiso calc 1
C C19 1.1465(3) 0.7012(2) 0.6018(4) 0.0296(7) Uani d 1
H H19A 1.210157 0.652630 0.675487 0.044 Uiso calc 1
H H19B 1.032038 0.715946 0.637638 0.044 Uiso calc 1
H H19C 1.215095 0.763545 0.601050 0.044 Uiso calc 1
C C20 1.3401(3) 0.6774(2) 0.0498(4) 0.0307(7) Uani d 1
H H20A 1.290904 0.736048 -0.011167 0.046 Uiso calc 1
H H20B 1.354809 0.621855 -0.024576 0.046 Uiso calc 1
H H20C 1.454590 0.695166 0.108346 0.046 Uiso calc 1

loop_
_atom_site_aniso_label
_atom_site_aniso_U_11
_atom_site_aniso_U_22
_atom_site_aniso_U_33
_atom_site_aniso_U_12
_atom_site_aniso_U_13
_atom_site_aniso_U_23
N1 0.0194(10) 0.0218(12) 0.0258(12) 0.0019(8) 0.0017(9) 0.0032(10)
N2 0.0184(10) 0.0228(12) 0.0238(12) 0.0004(8) -0.0005(9) 0.0036(10)
C1 0.0180(11) 0.0238(13) 0.0311(17) 0.0023(10) -0.0007(10) 0.0038(12)
C2 0.0213(11) 0.0271(15) 0.0284(16) -0.0012(10) -0.0010(10) 0.0042(13)
C3 0.0204(12) 0.0288(14) 0.0276(15) 0.0024(10) 0.0003(10) 0.0061(12)
C4 0.0188(12) 0.0265(14) 0.0344(17) 0.0025(10) 0.0011(11) 0.0062(13)
C5 0.0200(12) 0.0220(14) 0.0244(16) 0.0035(9) 0.0015(10) 0.0031(11)
C6 0.0198(12) 0.0211(13) 0.0213(14) 0.0044(9) 0.0004(10) 0.0006(11)
C7 0.0195(12) 0.0223(14) 0.0276(16) -0.0006(10) 0.0000(10) -0.0009(12)
C8 0.0258(12) 0.0217(14) 0.0287(16) 0.0004(10) 0.0060(11) -0.0009(12)
C9 0.0348(14) 0.0343(16) 0.0214(15) -0.0017(12) 0.0031(12) -0.0067(13)
C10 0.0266(13) 0.0244(14) 0.0306(16) -0.0053(11) 0.0003(11) -0.0030(12)
C11 0.0222(12) 0.0295(15) 0.0269(16) -0.0016(11) 0.0004(11) -0.0008(13)
C12 0.0395(15) 0.0368(18) 0.0297(18) -0.0049(12) 0.0085(13) -0.0013(14)
C13 0.0171(11) 0.0190(13) 0.0271(16) 0.0027(9) 0.0012(10) 0.0026(11)
C14 0.0192(11) 0.0221(14) 0.0227(15) 0.0038(10) -0.0010(10) 0.0013(11)
C15 0.0208(12) 0.0207(13) 0.0264(16) -0.0017(10) -0.0025(11) 0.0002(11)
C16 0.0241(13) 0.0235(14) 0.0270(16) 0.0029(10) -0.0003(11) 0.0027(12)
C17 0.0301(14) 0.0291(15) 0.0227(15) -0.0014(11) 0.0006(11) -0.0064(12)
C18 0.0228(12) 0.0275(15) 0.0308(17) -0.0056(11) -0.0012(11) -0.0030(12)
C19 0.0266(12) 0.0358(17) 0.0261(16) -0.0042(11) 0.0026(11) -0.0036(13)
C20 0.0318(14) 0.0351(17) 0.0259(17) -0.0037(12) 0.0065(12) -0.0024(13)

loop_
_atom_type_symbol
_atom_type_description
_atom_type_scat_dispersion_real
_atom_type_scat_dispersion_imag
_atom_type_scat_source
C C 0.0033 0.0016 'International Tables Vol C Tables 4.2.6.8 and 6.1.1.4'
H H 0.0000 0.0000 'International Tables Vol C Tables 4.2.6.8 and 6.1.1.4'
N N 0.0061 0.0033 'International Tables Vol C Tables 4.2.6.8 and 6.1.1.4'

loop_
_geom_angle_atom_site_label_1
_geom_angle_atom_site_label_2
_geom_angle_atom_site_label_3
_geom_angle
C3 N1 C1 109.8(2)
C13 N1 C1 112.98(18)
C13 N1 C3 115.7(2)
C2 N2 C4 109.2(2)
C5 N2 C2 116.4(2)
C5 N2 C4 114.96(19)
N1 C1 H1A 109.5
N1 C1 H1B 109.5
N1 C1 C2 110.71(19)
H1A C1 H1B 108.1
C2 C1 H1A 109.5
C2 C1 H1B 109.5
N2 C2 C1 109.4(2)
N2 C2 H2A 109.8
N2 C2 H2B 109.8
C1 C2 H2A 109.8
C1 C2 H2B 109.8
H2A C2 H2B 108.2
N1 C3 H3A 109.7
N1 C3 H3B 109.7
N1 C3 C4 109.7(2)
H3A C3 H3B 108.2
C4 C3 H3A 109.7
C4 C3 H3B 109.7
N2 C4 C3 109.1(2)
N2 C4 H4A 109.9
N2 C4 H4B 109.9
C3 C4 H4A 109.9
C3 C4 H4B 109.9
H4A C4 H4B 108.3
C6 C5 N2 119.0(2)
C10 C5 N2 122.2(2)
C10 C5 C6 118.7(2)
C5 C6 C11 121.8(2)
C7 C6 C5 118.4(2)
C7 C6 C11 119.7(2)
C6 C7 H7 118.5
C8 C7 C6 123.1(2)
C8 C7 H7 118.5
C7 C8 C9 117.4(2)
C7 C8 C12 121.4(2)
C9 C8 C12 121.2(3)
C8 C9 H9 119.5
C10 C9 C8 121.0(3)
C10 C9 H9 119.5
C5 C10 H10 119.3
C9 C10 C5 121.4(2)
C9 C10 H10 119.3
C6 C11 H11A 109.5
C6 C11 H11B 109.5
C6 C11 H11C 109.5
H11A C11 H11B 109.5
H11A C11 H11C 109.5
H11B C11 H11C 109.5
C8 C12 H12A 109.5
C8 C12 H12B 109.5
C8 C12 H12C 109.5
H12A C12 H12B 109.5
H12A C12 H12C 109.5
H12B C12 H12C 109.5
C14 C13 N1 119.1(2)
C18 C13 N1 122.0(2)
C18 C13 C14 118.9(2)
C13 C14 C19 121.6(2)
C15 C14 C13 118.4(2)
C15 C14 C19 119.9(2)
C14 C15 H15 118.6
C16 C15 C14 122.9(2)
C16 C15 H15 118.6
C15 C16 C20 121.2(2)
C17 C16 C15 117.6(3)
C17 C16 C20 121.2(3)
C16 C17 H17 119.6
C18 C17 C16 120.8(3)
C18 C17 H17 119.6
C13 C18 H18 119.3
C17 C18 C13 121.4(2)
C17 C18 H18 119.3
C14 C19 H19A 109.5
C14 C19 H19B 109.5
C14 C19 H19C 109.5
H19A C19 H19B 109.5
H19A C19 H19C 109.5
H19B C19 H19C 109.5
C16 C20 H20A 109.5
C16 C20 H20B 109.5
C16 C20 H20C 109.5
H20A C20 H20B 109.5
H20A C20 H20C 109.5
H20B C20 H20C 109.5

loop_
_geom_bond_atom_site_label_1
_geom_bond_atom_site_label_2
_geom_bond_distance
N1 C1 1.466(3)
N1 C3 1.466(3)
N1 C13 1.431(3)
N2 C2 1.465(3)
N2 C4 1.472(3)
N2 C5 1.426(3)
C1 H1A 0.9900
C1 H1B 0.9900
C1 C2 1.514(4)
C2 H2A 0.9900
C2 H2B 0.9900
C3 H3A 0.9900
C3 H3B 0.9900
C3 C4 1.511(4)
C4 H4A 0.9900
C4 H4B 0.9900
C5 C6 1.411(3)
C5 C10 1.390(4)
C6 C7 1.391(4)
C6 C11 1.507(4)
C7 H7 0.9500
C7 C8 1.389(4)
C8 C9 1.390(4)
C8 C12 1.508(4)
C9 H9 0.9500
C9 C10 1.381(4)
C10 H10 0.9500
C11 H11A 0.9800
C11 H11B 0.9800
C11 H11C 0.9800
C12 H12A 0.9800
C12 H12B 0.9800
C12 H12C 0.9800
C13 C14 1.410(3)
C13 C18 1.388(4)
C14 C15 1.393(4)
C14 C19 1.502(4)
C15 H15 0.9500
C15 C16 1.390(4)
C16 C17 1.390(4)
C16 C20 1.511(4)
C17 H17 0.9500
C17 C18 1.387(4)
C18 H18 0.9500
C19 H19A 0.9800
C19 H19B 0.9800
C19 H19C 0.9800
C20 H20A 0.9800
C20 H20B 0.9800
C20 H20C 0.9800

_cod_database_fobs_code 2243195
